data_2238059
loop_
_publ_author_name
'Ourhriss, Naja'
'Benharref, Ahmed'
'Oukhrib, Abdelouahd'
'Daran, Jean-Claude'
'Berraho, Moha'

_publ_section_title
;
 (1<i>S</i>,3<i>R</i>,8<i>R</i>)-2,2-Dichloro-3,7,7,10-tetramethyltricyclo[6.4.0.0^1,3^]dodec-9-en-11-one
;
_journal_coeditor_code TK5222
_journal_issue 6
_journal_name_full 'Acta Crystallographica Section E'
_journal_page_first o830
_journal_paper_doi 10.1107/S1600536813011781
_journal_volume 69
_journal_year 2013
_chemical_formula_iupac 'C16 H22 Cl2 O'
_chemical_formula_moiety 'C16 H22 Cl2 O'
_chemical_formula_sum 'C16 H22 Cl2 O'
_chemical_formula_weight 301.24
_chemical_name_systematic
(1<i>S</i>,3<i>R</i>,8<i>R</i>)-2,2-Dichloro-3,7,7,10-tetramethyltricyclo[6.4.0.0^1,3^]dodec-9-en-11-one
_space_group_IT_number 4
_symmetry_cell_setting monoclinic
_symmetry_space_group_name_Hall 'P 2yb'
_symmetry_space_group_name_H-M 'P 1 21 1'
_atom_sites_solution_hydrogens geom
_atom_sites_solution_primary direct
_atom_sites_solution_secondary difmap
_audit_creation_method SHELXL-97
_cell_angle_alpha 90.00
_cell_angle_beta 108.805(4)
_cell_angle_gamma 90.00
_cell_formula_units_Z 2
_cell_length_a 8.8780(3)
_cell_length_b 10.3340(3)
_cell_length_c 8.9230(3)
_cell_measurement_reflns_used 1955
_cell_measurement_temperature 180(2)
_cell_measurement_theta_max 60.4646
_cell_measurement_theta_min 4.2749
_cell_volume 774.94(5)
_computing_cell_refinement 'CrysAlis PRO (Agilent, 2010)'
_computing_data_collection 'CrysAlis PRO (Agilent, 2010)'
_computing_data_reduction 'CrysAlis PRO (Agilent, 2010)'
_computing_molecular_graphics 'ORTEP-3 for Windows (Farrugia, 2012) and PLATON (Spek, 2009)'
_computing_publication_material 'WinGX (Farrugia, 2012)'
_computing_structure_refinement 'SHELXL97 (Sheldrick, 2008)'
_computing_structure_solution 'SHELXS97 (Sheldrick, 2008)'
_diffrn_ambient_temperature 180(2)
_diffrn_detector_area_resol_mean 16.1978
_diffrn_measured_fraction_theta_full 0.913
_diffrn_measured_fraction_theta_max 0.913
_diffrn_measurement_device_type 'Agilent Xcalibur (Eos, Gemini ultra)'
_diffrn_measurement_method '\w scans'
_diffrn_radiation_monochromator mirror
_diffrn_radiation_source 'Enhance Ultra (Cu) X-ray Source'
_diffrn_radiation_type 'Cu K\a'
_diffrn_radiation_wavelength 1.5418
_diffrn_reflns_av_R_equivalents 0.0267
_diffrn_reflns_av_sigmaI/netI 0.0415
_diffrn_reflns_limit_h_max 8
_diffrn_reflns_limit_h_min -9
_diffrn_reflns_limit_k_max 11
_diffrn_reflns_limit_k_min -11
_diffrn_reflns_limit_l_max 10
_diffrn_reflns_limit_l_min -8
_diffrn_reflns_number 2787
_diffrn_reflns_theta_full 60.55
_diffrn_reflns_theta_max 60.55
_diffrn_reflns_theta_min 5.24
_exptl_absorpt_coefficient_mu 3.674
_exptl_absorpt_correction_T_max 1.00000
_exptl_absorpt_correction_T_min 0.76118
_exptl_absorpt_correction_type multi-scan
_exptl_absorpt_process_details
;
(CrysAlis PRO; Agilent, 2010)
;
_exptl_crystal_colour colourless
_exptl_crystal_density_diffrn 1.291
_exptl_crystal_density_method 'not measured'
_exptl_crystal_description block
_exptl_crystal_F_000 320
_exptl_crystal_size_max 0.30
_exptl_crystal_size_mid 0.25
_exptl_crystal_size_min 0.21
_refine_diff_density_max 0.159
_refine_diff_density_min -0.165
_refine_ls_abs_structure_details 'Flack & Bernardinelli (2000), 614 Friedel pairs'
_refine_ls_abs_structure_Flack 0.014(15)
_refine_ls_extinction_method none
_refine_ls_goodness_of_fit_ref 1.032
_refine_ls_hydrogen_treatment constr
_refine_ls_matrix_type full
_refine_ls_number_parameters 176
_refine_ls_number_reflns 1835
_refine_ls_number_restraints 1
_refine_ls_restrained_S_all 1.032
_refine_ls_R_factor_all 0.0288
_refine_ls_R_factor_gt 0.0276
_refine_ls_shift/su_max 0.000
_refine_ls_shift/su_mean 0.000
_refine_ls_structure_factor_coef Fsqd
_refine_ls_weighting_details 'calc w=1/[\s^2^(Fo^2^)+(0.0268P)^2^+0.0000P] where P=(Fo^2^+2Fc^2^)/3'
_refine_ls_weighting_scheme calc
_refine_ls_wR_factor_gt 0.0631
_refine_ls_wR_factor_ref 0.0645
_reflns_number_gt 1779
_reflns_number_total 1835
_reflns_threshold_expression I>2\s(I)
_cod_data_source_file tk5222.cif
_cod_data_source_block I
_cod_original_cell_volume 774.94(4)
_cod_original_sg_symbol_H-M 'P 21'
_cod_database_code 2238059
_cod_database_fobs_code 2238059

loop_
_symmetry_equiv_pos_as_xyz
'x, y, z'
'-x, y+1/2, -z'

loop_
_atom_site_type_symbol
_atom_site_label
_atom_site_fract_x
_atom_site_fract_y
_atom_site_fract_z
_atom_site_U_iso_or_equiv
_atom_site_adp_type
_atom_site_calc_flag
_atom_site_refinement_flags
_atom_site_occupancy
_atom_site_symmetry_multiplicity
Cl Cl1 0.37702(8) 0.87301(6) 0.63481(9) 0.04024(19) Uani d . 1 1
Cl Cl2 0.53172(8) 0.67535(7) 0.51438(9) 0.0422(2) Uani d . 1 1
O O1 0.7317(2) 0.4592(2) 0.9131(3) 0.0472(6) Uani d . 1 1
C C1 0.3527(3) 0.6081(2) 0.7144(3) 0.0230(6) Uani d . 1 1
C C2 0.3817(3) 0.7052(2) 0.6004(3) 0.0278(6) Uani d . 1 1
C C3 0.2321(3) 0.6249(2) 0.5493(3) 0.0280(6) Uani d . 1 1
C C4 0.0763(3) 0.6914(3) 0.5429(3) 0.0367(7) Uani d . 1 1
H H4A 0.0196 0.7190 0.4329 0.044 Uiso calc R 1 1
H H4B 0.1000 0.7696 0.6105 0.044 Uiso calc R 1 1
C C5 -0.0311(3) 0.6006(3) 0.5995(4) 0.0417(8) Uani d . 1 1
H H5A -0.1098 0.6536 0.6294 0.050 Uiso calc R 1 1
H H5B -0.0906 0.5446 0.5100 0.050 Uiso calc R 1 1
C C6 0.0567(3) 0.5144(3) 0.7398(3) 0.0366(7) Uani d . 1 1
H H6A 0.1202 0.4510 0.7025 0.044 Uiso calc R 1 1
H H6B -0.0241 0.4650 0.7708 0.044 Uiso calc R 1 1
C C7 0.1685(3) 0.5800(3) 0.8897(3) 0.0310(6) Uani d . 1 1
C C8 0.3075(3) 0.6569(3) 0.8553(3) 0.0249(6) Uani d . 1 1
H H8 0.2677 0.7473 0.8285 0.030 Uiso calc R 1 1
C C9 0.4529(3) 0.6672(3) 0.9982(3) 0.0276(6) Uani d . 1 1
H H9 0.4453 0.7195 1.0830 0.033 Uiso calc R 1 1
C C10 0.5923(3) 0.6092(3) 1.0171(3) 0.0289(7) Uani d . 1 1
C C11 0.6079(3) 0.5170(3) 0.8973(3) 0.0289(6) Uani d . 1 1
C C12 0.4618(3) 0.4911(2) 0.7555(3) 0.0276(6) Uani d . 1 1
H H12A 0.4028 0.4166 0.7788 0.033 Uiso calc R 1 1
H H12B 0.4953 0.4681 0.6633 0.033 Uiso calc R 1 1
C C13 0.2113(4) 0.5220(3) 0.4243(3) 0.0410(7) Uani d . 1 1
H H13A 0.1623 0.5602 0.3193 0.061 Uiso calc R 1 1
H H13B 0.1426 0.4530 0.4411 0.061 Uiso calc R 1 1
H H13C 0.3154 0.4858 0.4313 0.061 Uiso calc R 1 1
C C14 0.0742(4) 0.6748(4) 0.9559(4) 0.0483(8) Uani d . 1 1
H H14A 0.0328 0.7447 0.8794 0.072 Uiso calc R 1 1
H H14B 0.1439 0.7114 1.0555 0.072 Uiso calc R 1 1
H H14C -0.0145 0.6294 0.9753 0.072 Uiso calc R 1 1
C C15 0.2324(4) 0.4722(3) 1.0132(3) 0.0422(8) Uani d . 1 1
H H15A 0.3011 0.5103 1.1123 0.063 Uiso calc R 1 1
H H15B 0.2937 0.4101 0.9733 0.063 Uiso calc R 1 1
H H15C 0.1429 0.4277 1.0326 0.063 Uiso calc R 1 1
C C16 0.7361(3) 0.6288(3) 1.1612(4) 0.0395(8) Uani d . 1 1
H H16A 0.8121 0.6856 1.1345 0.059 Uiso calc R 1 1
H H16B 0.7863 0.5450 1.1974 0.059 Uiso calc R 1 1
H H16C 0.7034 0.6686 1.2456 0.059 Uiso calc R 1 1

loop_
_atom_site_aniso_label
_atom_site_aniso_U_11
_atom_site_aniso_U_22
_atom_site_aniso_U_33
_atom_site_aniso_U_12
_atom_site_aniso_U_13
_atom_site_aniso_U_23
Cl1 0.0401(4) 0.0234(3) 0.0606(5) 0.0026(3) 0.0209(3) 0.0072(3)
Cl2 0.0418(4) 0.0447(4) 0.0518(4) 0.0023(3) 0.0313(3) 0.0049(4)
O1 0.0303(11) 0.0442(12) 0.0622(14) 0.0111(10) 0.0081(9) 0.0002(11)
C1 0.0221(13) 0.0210(12) 0.0259(15) 0.0004(10) 0.0077(10) -0.0016(11)
C2 0.0249(14) 0.0268(14) 0.0358(16) 0.0033(10) 0.0153(11) 0.0027(12)
C3 0.0240(14) 0.0314(15) 0.0292(15) 0.0012(11) 0.0093(11) 0.0024(11)
C4 0.0246(15) 0.0439(17) 0.0376(17) 0.0060(12) 0.0046(11) 0.0013(14)
C5 0.0207(14) 0.0578(19) 0.0425(18) -0.0052(13) 0.0044(12) -0.0043(16)
C6 0.0323(16) 0.0418(16) 0.0368(17) -0.0130(13) 0.0126(12) -0.0085(13)
C7 0.0290(15) 0.0355(15) 0.0319(16) -0.0079(12) 0.0146(11) -0.0076(13)
C8 0.0224(13) 0.0252(14) 0.0273(14) 0.0002(11) 0.0084(10) -0.0021(13)
C9 0.0299(15) 0.0271(13) 0.0277(14) -0.0078(12) 0.0119(10) -0.0036(13)
C10 0.0274(16) 0.0276(14) 0.0301(16) -0.0066(12) 0.0073(11) 0.0058(12)
C11 0.0249(15) 0.0258(13) 0.0362(16) 0.0015(11) 0.0100(11) 0.0087(12)
C12 0.0279(14) 0.0232(13) 0.0333(15) 0.0039(11) 0.0121(11) -0.0018(12)
C13 0.0425(17) 0.0523(18) 0.0275(16) -0.0021(14) 0.0105(13) -0.0078(14)
C14 0.0409(17) 0.0547(19) 0.061(2) -0.0082(16) 0.0327(15) -0.0181(18)
C15 0.0506(19) 0.0452(18) 0.0344(17) -0.0140(15) 0.0189(13) 0.0004(15)
C16 0.0299(16) 0.0473(19) 0.0361(17) -0.0025(12) 0.0033(12) 0.0105(14)

loop_
_atom_type_symbol
_atom_type_description
_atom_type_scat_dispersion_real
_atom_type_scat_dispersion_imag
_atom_type_scat_source
C C 0.0181 0.0091 'International Tables Vol C Tables 4.2.6.8 and 6.1.1.4'
H H 0.0000 0.0000 'International Tables Vol C Tables 4.2.6.8 and 6.1.1.4'
O O 0.0492 0.0322 'International Tables Vol C Tables 4.2.6.8 and 6.1.1.4'
Cl Cl 0.3639 0.7018 'International Tables Vol C Tables 4.2.6.8 and 6.1.1.4'

loop_
_geom_angle_atom_site_label_1
_geom_angle_atom_site_label_2
_geom_angle_atom_site_label_3
_geom_angle
C2 C1 C12 117.2(2)
C2 C1 C8 119.0(2)
C12 C1 C8 112.4(2)
C2 C1 C3 59.49(16)
C12 C1 C3 121.2(2)
C8 C1 C3 118.0(2)
C3 C2 C1 60.82(17)
C3 C2 Cl1 121.74(18)
C1 C2 Cl1 121.15(19)
C3 C2 Cl2 119.2(2)
C1 C2 Cl2 119.59(18)
Cl1 C2 Cl2 108.11(14)
C2 C3 C13 119.9(2)
C2 C3 C1 59.68(17)
C13 C3 C1 120.9(2)
C2 C3 C4 117.6(2)
C13 C3 C4 113.3(2)
C1 C3 C4 115.6(2)
C3 C4 C5 111.3(2)
C3 C4 H4A 109.4
C5 C4 H4A 109.4
C3 C4 H4B 109.4
C5 C4 H4B 109.4
H4A C4 H4B 108.0
C6 C5 C4 114.8(2)
C6 C5 H5A 108.6
C4 C5 H5A 108.6
C6 C5 H5B 108.6
C4 C5 H5B 108.6
H5A C5 H5B 107.6
C5 C6 C7 118.0(3)
C5 C6 H6A 107.8
C7 C6 H6A 107.8
C5 C6 H6B 107.8
C7 C6 H6B 107.8
H6A C6 H6B 107.1
C14 C7 C15 108.0(2)
C14 C7 C6 109.7(2)
C15 C7 C6 106.7(2)
C14 C7 C8 108.2(2)
C15 C7 C8 111.9(2)
C6 C7 C8 112.2(2)
C9 C8 C1 110.0(2)
C9 C8 C7 112.5(2)
C1 C8 C7 115.1(2)
C9 C8 H8 106.2
C1 C8 H8 106.2
C7 C8 H8 106.2
C10 C9 C8 125.8(2)
C10 C9 H9 117.1
C8 C9 H9 117.1
C9 C10 C11 119.9(2)
C9 C10 C16 122.9(3)
C11 C10 C16 117.1(2)
O1 C11 C10 121.7(2)
O1 C11 C12 120.5(2)
C10 C11 C12 117.7(2)
C11 C12 C1 111.6(2)
C11 C12 H12A 109.3
C1 C12 H12A 109.3
C11 C12 H12B 109.3
C1 C12 H12B 109.3
H12A C12 H12B 108.0
C3 C13 H13A 109.5
C3 C13 H13B 109.5
H13A C13 H13B 109.5
C3 C13 H13C 109.5
H13A C13 H13C 109.5
H13B C13 H13C 109.5
C7 C14 H14A 109.5
C7 C14 H14B 109.5
H14A C14 H14B 109.5
C7 C14 H14C 109.5
H14A C14 H14C 109.5
H14B C14 H14C 109.5
C7 C15 H15A 109.5
C7 C15 H15B 109.5
H15A C15 H15B 109.5
C7 C15 H15C 109.5
H15A C15 H15C 109.5
H15B C15 H15C 109.5
C10 C16 H16A 109.5
C10 C16 H16B 109.5
H16A C16 H16B 109.5
C10 C16 H16C 109.5
H16A C16 H16C 109.5
H16B C16 H16C 109.5

loop_
_geom_bond_atom_site_label_1
_geom_bond_atom_site_label_2
_geom_bond_distance
Cl1 C2 1.764(3)
Cl2 C2 1.766(3)
O1 C11 1.218(3)
C1 C2 1.509(4)
C1 C12 1.519(3)
C1 C8 1.523(4)
C1 C3 1.526(3)
C2 C3 1.506(4)
C3 C13 1.509(4)
C3 C4 1.529(4)
C4 C5 1.534(4)
C4 H4A 0.9900
C4 H4B 0.9900
C5 C6 1.529(4)
C5 H5A 0.9900
C5 H5B 0.9900
C6 C7 1.543(4)
C6 H6A 0.9900
C6 H6B 0.9900
C7 C14 1.526(4)
C7 C15 1.541(4)
C7 C8 1.579(4)
C8 C9 1.497(3)
C8 H8 1.0000
C9 C10 1.336(4)
C9 H9 0.9500
C10 C11 1.472(4)
C10 C16 1.505(4)
C11 C12 1.516(4)
C12 H12A 0.9900
C12 H12B 0.9900
C13 H13A 0.9800
C13 H13B 0.9800
C13 H13C 0.9800
C14 H14A 0.9800
C14 H14B 0.9800
C14 H14C 0.9800
C15 H15A 0.9800
C15 H15B 0.9800
C15 H15C 0.9800
C16 H16A 0.9800
C16 H16B 0.9800
C16 H16C 0.9800
